data_2010767
loop_
_publ_author_name
'Thu\'ery, Pierre'
'Nierlich, Martine'
'Asfari, Zouhair'
'Vicens, Jacques'

_publ_section_title
;5,11,17,23-Tetra-<i>tert</i>-butyl-25,27-bis(carboxymethoxy)-26,28-bis(2-methoxyethoxy)calix[4]arene--methanol
 (1/1)
;
_journal_issue 3
_journal_name_full 'Acta Crystallographica Section C'
_journal_page_first 343
_journal_page_last 344
_journal_paper_doi 10.1107/S010827019901522X
_journal_volume 56
_journal_year 2000
_chemical_formula_moiety 'C54 H72 O10, C1 H4 O1'
_chemical_formula_sum 'C55 H76 O11'
_chemical_formula_weight 913.16
_space_group_IT_number 14
_symmetry_cell_setting monoclinic
_symmetry_space_group_name_Hall '-P 2ybc'
_symmetry_space_group_name_H-M 'P 1 21/c 1'
_audit_creation_method SHELXL97
_cell_angle_alpha 90.00
_cell_angle_beta 104.279(2)
_cell_angle_gamma 90.00
_cell_formula_units_Z 4
_cell_length_a 17.7426(9)
_cell_length_b 15.5402(6)
_cell_length_c 19.8147(10)
_cell_measurement_reflns_used 18139
_cell_measurement_temperature 127(2)
_cell_measurement_theta_max 25.68
_cell_measurement_theta_min 2.62
_cell_volume 5294.6(4)
_computing_cell_refinement 'DENZO-SMN (Otwinowski & Minor, 1997)'
_computing_data_collection 'Kappa-CCD Software (Nonius, 1997)'
_computing_data_reduction DENZO-SMN
_computing_molecular_graphics 'SHELXTL (Sheldrick, 1999)'
_computing_publication_material 'SHELXTL (Sheldrick, 1999)'
_computing_structure_refinement 'SHELXL97 (Sheldrick, 1997)'
_computing_structure_solution 'SHELXS97 (Sheldrick, 1990)'
_diffrn_ambient_temperature 127(2)
_diffrn_detector_area_resol_mean 18
_diffrn_measured_fraction_theta_full .993
_diffrn_measured_fraction_theta_max .993
_diffrn_measurement_device_type 'Nonius Kappa-CCD'
_diffrn_measurement_method '\f scans'
_diffrn_radiation_monochromator graphite
_diffrn_radiation_source 'fine-focus sealed tube'
_diffrn_radiation_type MoK\a
_diffrn_radiation_wavelength .71073
_diffrn_reflns_av_R_equivalents .050
_diffrn_reflns_av_sigmaI/netI .074
_diffrn_reflns_limit_h_max 21
_diffrn_reflns_limit_h_min -21
_diffrn_reflns_limit_k_max 18
_diffrn_reflns_limit_k_min 0
_diffrn_reflns_limit_l_max 24
_diffrn_reflns_limit_l_min -24
_diffrn_reflns_number 18139
_diffrn_reflns_theta_full 25.68
_diffrn_reflns_theta_max 25.68
_diffrn_reflns_theta_min 2.62
_diffrn_standards_decay_% none
_exptl_absorpt_coefficient_mu .078
_exptl_absorpt_correction_type none
_exptl_crystal_colour colourless
_exptl_crystal_density_diffrn 1.146
_exptl_crystal_density_meas ?
_exptl_crystal_description platelet
_exptl_crystal_F_000 1976
_exptl_crystal_size_max .45
_exptl_crystal_size_mid .28
_exptl_crystal_size_min .25
_refine_diff_density_max .274
_refine_diff_density_min -.233
_refine_ls_extinction_coef .0049(4)
_refine_ls_extinction_method 'SHELXL97 (Sheldrick, 1997)'
_refine_ls_goodness_of_fit_ref 1.009
_refine_ls_hydrogen_treatment mixed
_refine_ls_matrix_type full
_refine_ls_number_parameters 614
_refine_ls_number_reflns 9972
_refine_ls_number_restraints 0
_refine_ls_restrained_S_all 1.016
_refine_ls_R_factor_all .101
_refine_ls_R_factor_gt .055
_refine_ls_shift/su_max <0.001
_refine_ls_shift/su_mean .000
_refine_ls_structure_factor_coef Fsqd
_refine_ls_weighting_details 'calc w = 1/[\s^2^(Fo^2^)+(0.0543P)^2^+1.7978P] where P=(Fo^2^+2Fc^2^)/3'
_refine_ls_weighting_scheme calc
_refine_ls_wR_factor_ref .138
_reflns_number_gt 6410
_reflns_number_total 9972
_reflns_threshold_expression I>2\s(I)
_cod_data_source_file sk1335.cif
_cod_data_source_block I
_cod_depositor_comments
;
The following automatic conversions were performed:

'_exptl_crystal_density_meas' value 'not measured' was changed to '?'
- the value is perceived as not measured.

Automatic conversion script
Id: cif_fix_values 3008 2015-01-20 13:52:24Z robertas 
;
_cod_original_sg_symbol_H-M 'P 21/c'
_cod_database_code 2010767
_cod_database_fobs_code 2010767

loop_
_symmetry_equiv_pos_as_xyz
'x, y, z'
'-x, y+1/2, -z+1/2'
'-x, -y, -z'
'x, -y-1/2, z-1/2'

loop_
_atom_site_label
_atom_site_fract_x
_atom_site_fract_y
_atom_site_fract_z
_atom_site_U_iso_or_equiv
_atom_site_adp_type
_atom_site_calc_flag
_atom_site_refinement_flags
_atom_site_occupancy
_atom_site_disorder_assembly
_atom_site_disorder_group
_atom_site_type_symbol
O1 .13968(9) .29531(9) .06324(8) .0259(4) Uani d . 1 . . O
O2 -.00504(10) .15557(13) -.04012(11) .0519(5) Uani d . 1 . . O
H2 -.0004 .1049 -.0646 .062 Uiso d R 1 . . H
O3 .12402(10) .15310(11) -.02569(9) .0376(4) Uani d . 1 . . O
O4 .27890(9) .16647(9) .09915(8) .0255(4) Uani d . 1 . . O
O5 .26751(11) -.00776(11) .14700(10) .0436(5) Uani d . 1 . . O
O6 .25138(9) .21671(9) .24328(8) .0251(4) Uani d . 1 . . O
O7 .14253(10) .14309(11) .14599(9) .0390(4) Uani d . 1 . . O
H7 .1859 .1766 .1422 .047 Uiso d R 1 . . H
O8 .10799(11) .05515(11) .21930(9) .0413(5) Uani d . 1 . . O
O9 .09765(9) .33020(10) .22086(8) .0277(4) Uani d . 1 . . O
O10 .05528(10) .20992(11) .31786(10) .0433(5) Uani d . 1 . . O
C1 .06426(13) .26069(15) .03285(13) .0301(5) Uani d . 1 . . C
H1A .0320 .3053 .0060 .036 Uiso calc R 1 . . H
H1B .0404 .2432 .0698 .036 Uiso calc R 1 . . H
C2 .06648(15) .18467(16) -.01386(13) .0332(6) Uani d . 1 . . C
C3 .29886(15) .09065(14) .06610(13) .0319(6) Uani d . 1 . . C
H3A .3529 .0760 .0861 .038 Uiso calc R 1 . . H
H3B .2924 .1015 .0168 .038 Uiso calc R 1 . . H
C4 .24805(16) .01748(15) .07583(13) .0370(6) Uani d . 1 . . C
H4A .1939 .0349 .0620 .044 Uiso calc R 1 . . H
H4B .2553 -.0306 .0469 .044 Uiso calc R 1 . . H
C5 .2264(2) -.08277(18) .15801(18) .0576(9) Uani d . 1 . . C
H5A .2384 -.0958 .2069 .086 Uiso calc R 1 . . H
H5B .2414 -.1302 .1332 .086 Uiso calc R 1 . . H
H5C .1715 -.0730 .1414 .086 Uiso calc R 1 . . H
C6 .21804(14) .14155(15) .26547(12) .0301(5) Uani d . 1 . . C
H6A .1996 .1547 .3065 .036 Uiso calc R 1 . . H
H6B .2572 .0968 .2776 .036 Uiso calc R 1 . . H
C7 .15167(14) .11053(15) .20826(12) .0296(5) Uani d . 1 . . C
C8 .03827(14) .34339(16) .25797(14) .0358(6) Uani d . 1 . . C
H8A -.0011 .3823 .2320 .043 Uiso calc R 1 . . H
H8B .0609 .3690 .3031 .043 Uiso calc R 1 . . H
C9 .00186(15) .25853(18) .26739(14) .0410(7) Uani d . 1 . . C
H9A -.0455 .2678 .2826 .049 Uiso calc R 1 . . H
H9B -.0114 .2276 .2235 .049 Uiso calc R 1 . . H
C10 .02125(17) .13384(18) .33664(16) .0492(8) Uani d . 1 . . C
H10A .0588 .1037 .3719 .074 Uiso calc R 1 . . H
H10B .0047 .0977 .2964 .074 Uiso calc R 1 . . H
H10C -.0228 .1487 .3544 .074 Uiso calc R 1 . . H
C11 .15442(13) .37274(14) .03355(11) .0223(5) Uani d . 1 . . C
C12 .11685(13) .44731(14) .04680(11) .0244(5) Uani d . 1 . . C
C13 .12670(13) .52218(15) .01092(12) .0262(5) Uani d . 1 . . C
H13 .0988 .5711 .0167 .031 Uiso calc R 1 . . H
C14 .17677(13) .52616(14) -.03318(12) .0262(5) Uani d . 1 . . C
C15 .21850(13) .45158(14) -.03891(12) .0261(5) Uani d . 1 . . C
H15 .2544 .4534 -.0660 .031 Uiso calc R 1 . . H
C16 .20903(13) .37468(14) -.00608(11) .0236(5) Uani d . 1 . . C
C17 .19029(14) .60923(15) -.07041(12) .0284(5) Uani d . 1 . . C
C18 .1972(2) .58943(18) -.14440(14) .0492(8) Uani d . 1 . . C
H18A .2005 .6423 -.1685 .074 Uiso calc R 1 . . H
H18B .1523 .5577 -.1688 .074 Uiso calc R 1 . . H
H18C .2432 .5558 -.1422 .074 Uiso calc R 1 . . H
C19 .26548(15) .64982(16) -.02867(14) .0380(6) Uani d . 1 . . C
H19A .3068 .6084 -.0220 .057 Uiso calc R 1 . . H
H19B .2590 .6681 .0158 .057 Uiso calc R 1 . . H
H19C .2781 .6986 -.0535 .057 Uiso calc R 1 . . H
C20 .12502(16) .67481(17) -.07499(17) .0477(7) Uani d . 1 . . C
H20A .0766 .6501 -.1000 .072 Uiso calc R 1 . . H
H20B .1358 .7253 -.0990 .072 Uiso calc R 1 . . H
H20C .1217 .6902 -.0289 .072 Uiso calc R 1 . . H
C21 .26041(13) .29750(14) -.00886(12) .0250(5) Uani d . 1 . . C
H21A .2800 .3008 -.0504 .030 Uiso calc R 1 . . H
H21B .2300 .2452 -.0115 .030 Uiso calc R 1 . . H
C22 .32818(13) .29443(14) .05510(11) .0238(5) Uani d . 1 . . C
C23 .33507(13) .23104(14) .10631(11) .0232(5) Uani d . 1 . . C
C24 .39594(13) .23177(14) .16623(11) .0242(5) Uani d . 1 . . C
C25 .45128(13) .29706(14) .17371(12) .0254(5) Uani d . 1 . . C
H25 .4922 .2978 .2134 .030 Uiso calc R 1 . . H
C26 .44767(13) .36092(14) .12421(12) .0250(5) Uani d . 1 . . C
C27 .38567(13) .35799(14) .06540(12) .0249(5) Uani d . 1 . . C
H27 .3823 .4001 .0315 .030 Uiso calc R 1 . . H
C28 .50823(14) .43319(15) .13230(13) .0305(5) Uani d . 1 . . C
C29 .56483(17) .43346(19) .20411(15) .0525(8) Uani d . 1 . . C
H29A .6008 .4802 .2070 .079 Uiso calc R 1 . . H
H29B .5929 .3800 .2113 .079 Uiso calc R 1 . . H
H29C .5364 .4403 .2392 .079 Uiso calc R 1 . . H
C30 .55474(17) .42130(18) .07746(16) .0478(7) Uani d . 1 . . C
H30A .5818 .3673 .0849 .072 Uiso calc R 1 . . H
H30B .5917 .4673 .0812 .072 Uiso calc R 1 . . H
H30C .5200 .4219 .0319 .072 Uiso calc R 1 . . H
C31 .46741(17) .52074(16) .12156(15) .0424(7) Uani d . 1 . . C
H31A .5056 .5656 .1272 .064 Uiso calc R 1 . . H
H31B .4372 .5280 .1553 .064 Uiso calc R 1 . . H
H31C .4338 .5235 .0755 .064 Uiso calc R 1 . . H
C32 .39989(13) .16848(14) .22558(11) .0257(5) Uani d . 1 . . C
H32A .3590 .1258 .2123 .031 Uiso calc R 1 . . H
H32B .4496 .1390 .2364 .031 Uiso calc R 1 . . H
C33 .39010(13) .21808(14) .28834(11) .0236(5) Uani d . 1 . . C
C34 .31696(13) .24513(14) .29337(11) .0236(5) Uani d . 1 . . C
C35 .30700(13) .30302(14) .34429(11) .0242(5) Uani d . 1 . . C
C36 .37340(13) .33096(14) .39223(11) .0247(5) Uani d . 1 . . C
H36 .3679 .3692 .4268 .030 Uiso calc R 1 . . H
C37 .44837(13) .30408(14) .39082(12) .0248(5) Uani d . 1 . . C
C38 .45481(13) .24752(14) .33843(11) .0253(5) Uani d . 1 . . C
H38 .5040 .2285 .3366 .030 Uiso calc R 1 . . H
C39 .51932(13) .34047(15) .44373(12) .0293(5) Uani d . 1 . . C
C40 .59507(15) .2969(2) .43802(17) .0536(8) Uani d . 1 . . C
H40A .6377 .3196 .4732 .080 Uiso calc R 1 . . H
H40B .6036 .3079 .3928 .080 Uiso calc R 1 . . H
H40C .5912 .2360 .4445 .080 Uiso calc R 1 . . H
C41 .52603(16) .43667(16) .42870(14) .0392(6) Uani d . 1 . . C
H41A .4796 .4657 .4327 .059 Uiso calc R 1 . . H
H41B .5327 .4439 .3824 .059 Uiso calc R 1 . . H
H41C .5700 .4605 .4616 .059 Uiso calc R 1 . . H
C42 .51012(17) .32842(18) .51796(13) .0433(7) Uani d . 1 . . C
H42A .4641 .3577 .5228 .065 Uiso calc R 1 . . H
H42B .5547 .3519 .5505 .065 Uiso calc R 1 . . H
H42C .5058 .2682 .5271 .065 Uiso calc R 1 . . H
C43 .22745(13) .33977(14) .34274(11) .0254(5) Uani d . 1 . . C
H43A .2274 .3636 .3880 .031 Uiso calc R 1 . . H
H43B .1887 .2945 .3323 .031 Uiso calc R 1 . . H
C44 .20756(13) .40970(14) .28756(11) .0241(5) Uani d . 1 . . C
C45 .14685(13) .40119(14) .22739(11) .0238(5) Uani d . 1 . . C
C46 .13583(13) .46252(13) .17434(11) .0231(5) Uani d . 1 . . C
C47 .18408(13) .53453(14) .18439(12) .0269(5) Uani d . 1 . . C
H47 .1768 .5757 .1493 .032 Uiso calc R 1 . . H
C48 .24271(13) .54758(14) .24474(12) .0265(5) Uani d . 1 . . C
C49 .25313(13) .48331(14) .29502(12) .0274(5) Uani d . 1 . . C
H49 .2924 .4900 .3355 .033 Uiso calc R 1 . . H
C50 .29342(15) .62886(15) .25753(14) .0355(6) Uani d . 1 . . C
C51 .2688(2) .6835(2) .3123(2) .0838(13) Uani d . 1 . . C
H51A .2728 .6500 .3537 .126 Uiso calc R 1 . . H
H51B .2159 .7019 .2946 .126 Uiso calc R 1 . . H
H51C .3020 .7329 .3230 .126 Uiso calc R 1 . . H
C52 .2884(2) .6791(2) .1906(2) .0871(14) Uani d . 1 . . C
H52A .2986 .6412 .1556 .131 Uiso calc R 1 . . H
H52B .3262 .7246 .1992 .131 Uiso calc R 1 . . H
H52C .2373 .7032 .1747 .131 Uiso calc R 1 . . H
C53 .37896(16) .60548(19) .28619(16) .0487(7) Uani d . 1 . . C
H53A .3854 .5765 .3300 .073 Uiso calc R 1 . . H
H53B .4098 .6570 .2926 .073 Uiso calc R 1 . . H
H53C .3954 .5683 .2539 .073 Uiso calc R 1 . . H
C54 .07565(13) .45028(15) .10551(11) .0255(5) Uani d . 1 . . C
H54A .0473 .3971 .1065 .031 Uiso calc R 1 . . H
H54B .0388 .4975 .0980 .031 Uiso calc R 1 . . H
O11 .00220(13) .01632(14) -.11406(12) .0593(6) Uani d . 1 . . O
H11 -.038(2) -.009(2) -.1493(18) .071 Uiso d . 1 . . H
C55 .0693(2) -.0368(2) -.1036(2) .0707(10) Uani d . 1 . . C
H55A .0814 -.0474 -.1475 .106 Uiso calc R 1 . . H
H55B .0594 -.0905 -.0834 .106 Uiso calc R 1 . . H
H55C .1124 -.0084 -.0728 .106 Uiso calc R 1 . . H

loop_
_atom_site_aniso_label
_atom_site_aniso_U_11
_atom_site_aniso_U_22
_atom_site_aniso_U_33
_atom_site_aniso_U_12
_atom_site_aniso_U_13
_atom_site_aniso_U_23
O1 .0260(9) .0243(8) .0268(8) -.0040(7) .0055(7) .0014(7)
O2 .0339(10) .0530(12) .0657(14) -.0123(9) .0063(10) -.0214(11)
O3 .0370(10) .0364(10) .0394(10) -.0057(8) .0093(8) -.0079(8)
O4 .0276(8) .0230(8) .0266(8) -.0019(7) .0081(7) -.0031(7)
O5 .0542(12) .0321(9) .0421(11) -.0054(9) .0073(9) .0096(8)
O6 .0244(8) .0265(8) .0229(8) -.0049(7) .0028(7) .0012(7)
O7 .0398(10) .0434(10) .0294(10) -.0158(8) .0001(8) .0060(8)
O8 .0451(11) .0431(10) .0340(10) -.0213(9) .0065(8) .0013(8)
O9 .0269(8) .0282(8) .0292(9) -.0066(7) .0090(7) .0007(7)
O10 .0364(10) .0413(10) .0503(12) -.0089(8) .0070(9) .0153(9)
C1 .0250(12) .0299(13) .0351(14) -.0056(10) .0065(10) .0021(11)
C2 .0309(14) .0352(14) .0320(14) -.0071(11) .0052(11) .0008(11)
C3 .0440(15) .0239(12) .0299(13) .0015(11) .0130(11) -.0049(10)
C4 .0470(16) .0254(12) .0364(15) -.0037(12) .0063(12) -.0045(11)
C5 .075(2) .0331(15) .072(2) -.0061(15) .0303(18) .0100(15)
C6 .0312(13) .0292(12) .0289(13) -.0071(11) .0053(10) .0033(10)
C7 .0310(13) .0280(12) .0301(13) -.0041(11) .0081(11) .0000(10)
C8 .0264(13) .0413(14) .0418(15) .0003(11) .0127(11) .0076(12)
C9 .0279(14) .0503(16) .0435(16) -.0066(12) .0061(12) .0124(13)
C10 .0459(17) .0445(16) .0595(19) -.0122(14) .0175(15) .0169(14)
C11 .0226(11) .0232(11) .0197(11) -.0007(9) .0027(9) .0027(9)
C12 .0214(11) .0270(12) .0232(12) -.0029(10) .0025(9) -.0002(9)
C13 .0247(12) .0256(12) .0271(12) .0023(10) .0038(10) .0002(10)
C14 .0242(12) .0283(12) .0243(12) -.0027(10) .0022(10) .0016(10)
C15 .0244(12) .0325(12) .0218(12) -.0004(10) .0063(10) .0017(10)
C16 .0228(12) .0250(11) .0219(11) .0001(9) .0034(9) -.0009(9)
C17 .0288(13) .0282(12) .0276(13) -.0021(10) .0056(10) .0055(10)
C18 .080(2) .0371(15) .0311(14) -.0097(15) .0138(15) .0055(12)
C19 .0382(15) .0349(14) .0398(15) -.0067(12) .0076(12) .0056(12)
C20 .0397(15) .0372(15) .067(2) .0027(13) .0155(14) .0235(14)
C21 .0270(12) .0269(12) .0229(12) .0004(10) .0095(10) -.0024(9)
C22 .0235(12) .0256(11) .0243(12) .0050(10) .0095(10) -.0020(9)
C23 .0217(11) .0233(11) .0265(12) .0010(9) .0095(9) -.0038(9)
C24 .0281(12) .0221(11) .0248(12) .0040(10) .0108(10) -.0009(9)
C25 .0231(12) .0304(12) .0231(12) .0010(10) .0065(10) -.0020(10)
C26 .0245(12) .0254(12) .0262(12) .0002(10) .0080(10) -.0038(10)
C27 .0279(12) .0233(11) .0251(12) .0015(10) .0097(10) .0010(9)
C28 .0296(13) .0274(12) .0352(14) -.0039(10) .0094(11) -.0004(10)
C29 .0514(18) .0467(17) .0508(18) -.0216(15) -.0036(15) .0027(14)
C30 .0418(16) .0451(16) .064(2) -.0137(13) .0284(15) -.0068(15)
C31 .0515(17) .0298(13) .0475(17) -.0052(13) .0154(14) -.0069(12)
C32 .0272(12) .0241(11) .0244(12) .0017(10) .0034(10) .0010(10)
C33 .0291(12) .0201(11) .0214(12) -.0014(10) .0057(10) .0046(9)
C34 .0243(12) .0233(11) .0208(11) -.0035(10) .0009(9) .0022(9)
C35 .0268(12) .0241(11) .0220(12) -.0029(10) .0066(10) .0043(9)
C36 .0299(12) .0251(11) .0196(11) -.0002(10) .0070(10) -.0006(9)
C37 .0259(12) .0222(11) .0243(12) -.0005(9) .0025(10) .0032(9)
C38 .0244(12) .0256(12) .0255(12) .0013(10) .0052(10) .0039(10)
C39 .0260(12) .0305(12) .0286(13) -.0017(10) .0014(10) .0004(10)
C40 .0287(15) .0606(19) .061(2) .0088(13) -.0095(14) -.0209(16)
C41 .0420(15) .0356(14) .0386(15) -.0128(12) .0074(12) -.0012(12)
C42 .0485(17) .0483(16) .0259(14) -.0142(14) -.0044(12) .0048(12)
C43 .0269(12) .0294(12) .0204(12) -.0017(10) .0067(9) .0003(9)
C44 .0246(12) .0254(11) .0241(12) .0005(10) .0095(10) -.0009(9)
C45 .0235(12) .0236(11) .0261(12) -.0010(9) .0096(10) -.0014(9)
C46 .0248(12) .0229(11) .0232(12) .0034(9) .0088(10) -.0015(9)
C47 .0323(13) .0236(12) .0258(12) .0031(10) .0095(10) .0025(9)
C48 .0291(13) .0226(11) .0285(12) .0002(10) .0087(10) -.0012(10)
C49 .0255(12) .0289(12) .0264(12) -.0006(10) .0035(10) -.0037(10)
C50 .0379(15) .0272(13) .0393(15) -.0074(11) .0056(12) -.0024(11)
C51 .075(2) .0506(19) .139(4) -.0208(18) .052(2) -.054(2)
C52 .092(3) .064(2) .079(3) -.049(2) -.027(2) .0383(19)
C53 .0432(17) .0489(17) .0533(18) -.0139(14) .0104(14) -.0030(14)
C54 .0253(12) .0269(12) .0246(12) .0020(10) .0070(10) -.0006(10)
O11 .0527(14) .0552(13) .0629(14) -.0109(11) .0010(11) -.0227(11)
C55 .064(2) .062(2) .075(3) -.0007(18) -.0038(19) -.0126(18)

loop_
_atom_type_symbol
_atom_type_description
_atom_type_scat_dispersion_real
_atom_type_scat_dispersion_imag
_atom_type_scat_source
C C .0033 .0016 'International Tables Vol C Tables 4.2.6.8 and 6.1.1.4'
H H .0000 .0000 'International Tables Vol C Tables 4.2.6.8 and 6.1.1.4'
O O .0106 .0060 'International Tables Vol C Tables 4.2.6.8 and 6.1.1.4'

loop_
_geom_angle_atom_site_label_1
_geom_angle_atom_site_label_2
_geom_angle_atom_site_label_3
_geom_angle_site_symmetry_3
_geom_angle
C11 O1 C1 . 113.65(16)
C2 O2 O11 . 108.97(16)
C23 O4 C3 . 112.72(17)
C23 O4 O7 . 135.05(13)
C3 O4 O7 . 111.90(13)
C5 O5 C4 . 111.7(2)
C34 O6 C6 . 112.00(16)
C7 O7 O4 . 116.37(15)
C45 O9 C8 . 111.12(17)
C9 O10 C10 . 112.09(19)
O1 C1 C2 . 113.0(2)
O3 C2 O2 . 124.0(2)
O3 C2 C1 . 126.1(2)
O2 C2 C1 . 109.9(2)
O4 C3 C4 . 110.0(2)
O5 C4 C3 . 109.4(2)
O6 C6 C7 . 109.78(18)
O8 C7 O7 . 120.6(2)
O8 C7 C6 . 120.6(2)
O7 C7 C6 . 118.8(2)
O9 C8 C9 . 109.3(2)
O10 C9 C8 . 108.9(2)
C16 C11 O1 . 119.16(19)
C16 C11 C12 . 121.4(2)
O1 C11 C12 . 119.38(19)
C11 C12 C13 . 118.1(2)
C11 C12 C54 . 120.81(19)
C13 C12 C54 . 120.6(2)
C14 C13 C12 . 122.4(2)
C13 C14 C15 . 116.6(2)
C13 C14 C17 . 122.6(2)
C15 C14 C17 . 120.7(2)
C16 C15 C14 . 123.2(2)
C11 C16 C15 . 117.7(2)
C11 C16 C21 . 120.85(19)
C15 C16 C21 . 121.3(2)
C19 C17 C20 . 107.8(2)
C19 C17 C18 . 109.7(2)
C20 C17 C18 . 108.4(2)
C19 C17 C14 . 107.90(19)
C20 C17 C14 . 112.5(2)
C18 C17 C14 . 110.5(2)
C16 C21 C22 . 110.75(18)
C23 C22 C27 . 117.5(2)
C23 C22 C21 . 122.5(2)
C27 C22 C21 . 119.9(2)
C24 C23 O4 . 118.41(19)
C24 C23 C22 . 121.5(2)
O4 C23 C22 . 120.01(19)
C23 C24 C25 . 118.3(2)
C23 C24 C32 . 122.1(2)
C25 C24 C32 . 119.4(2)
C26 C25 C24 . 122.5(2)
C25 C26 C27 . 117.3(2)
C25 C26 C28 . 122.7(2)
C27 C26 C28 . 120.0(2)
C26 C27 C22 . 122.9(2)
C29 C28 C30 . 108.5(2)
C29 C28 C31 . 107.9(2)
C30 C28 C31 . 109.2(2)
C29 C28 C26 . 112.5(2)
C30 C28 C26 . 108.9(2)
C31 C28 C26 . 109.9(2)
C33 C32 C24 . 108.30(17)
C34 C33 C38 . 117.9(2)
C34 C33 C32 . 120.83(19)
C38 C33 C32 . 120.8(2)
C33 C34 C35 . 122.2(2)
C33 C34 O6 . 118.72(19)
C35 C34 O6 . 118.9(2)
C36 C35 C34 . 117.3(2)
C36 C35 C43 . 121.7(2)
C34 C35 C43 . 120.8(2)
C35 C36 C37 . 122.9(2)
C38 C37 C36 . 117.3(2)
C38 C37 C39 . 122.7(2)
C36 C37 C39 . 120.0(2)
C37 C38 C33 . 122.3(2)
C42 C39 C40 . 108.7(2)
C42 C39 C37 . 110.3(2)
C40 C39 C37 . 111.9(2)
C42 C39 C41 . 109.7(2)
C40 C39 C41 . 107.7(2)
C37 C39 C41 . 108.45(19)
C35 C43 C44 . 109.49(18)
C49 C44 C45 . 118.3(2)
C49 C44 C43 . 119.1(2)
C45 C44 C43 . 122.5(2)
O9 C45 C46 . 120.16(19)
O9 C45 C44 . 119.08(19)
C46 C45 C44 . 120.8(2)
C47 C46 C45 . 118.3(2)
C47 C46 C54 . 119.9(2)
C45 C46 C54 . 121.74(19)
C48 C47 C46 . 122.8(2)
C49 C48 C47 . 116.7(2)
C49 C48 C50 . 120.2(2)
C47 C48 C50 . 123.0(2)
C44 C49 C48 . 123.0(2)
C52 C50 C51 . 111.7(3)
C52 C50 C53 . 106.5(3)
C51 C50 C53 . 107.5(3)
C52 C50 C48 . 111.8(2)
C51 C50 C48 . 108.4(2)
C53 C50 C48 . 110.7(2)
C12 C54 C46 . 109.03(18)
C55 O11 O2 . 123.36(19)
C55 O11 O8 3 107.03(18)
O2 O11 O8 3 129.61(11)

loop_
_geom_bond_atom_site_label_1
_geom_bond_atom_site_label_2
_geom_bond_site_symmetry_2
_geom_bond_distance
_geom_bond_publ_flag
O1 C11 . 1.392(3) ?
O1 C1 . 1.430(3) ?
O2 C2 . 1.326(3) ?
O2 O11 . 2.634(3) ?
O3 C2 . 1.207(3) ?
O4 C23 . 1.397(3) ?
O4 C3 . 1.434(3) ?
O4 O7 . 2.820(2) ?
O5 C5 . 1.421(3) ?
O5 C4 . 1.422(3) ?
O6 C34 . 1.402(2) ?
O6 C6 . 1.427(3) ?
O7 C7 . 1.306(3) ?
O8 C7 . 1.214(3) ?
O9 C45 . 1.393(3) ?
O9 C8 . 1.440(3) ?
O10 C9 . 1.415(3) ?
O10 C10 . 1.418(3) ?
C1 C2 . 1.507(3) ?
C3 C4 . 1.493(3) ?
C6 C7 . 1.499(3) ?
C8 C9 . 1.500(3) ?
C11 C16 . 1.390(3) ?
C11 C12 . 1.394(3) ?
C12 C13 . 1.397(3) ?
C12 C54 . 1.520(3) ?
C13 C14 . 1.393(3) ?
C14 C15 . 1.395(3) ?
C14 C17 . 1.535(3) ?
C15 C16 . 1.390(3) ?
C16 C21 . 1.516(3) ?
C17 C19 . 1.522(3) ?
C17 C20 . 1.528(3) ?
C17 C18 . 1.532(4) ?
C21 C22 . 1.517(3) ?
C22 C23 . 1.398(3) ?
C22 C27 . 1.398(3) ?
C23 C24 . 1.394(3) ?
C24 C25 . 1.394(3) ?
C24 C32 . 1.521(3) ?
C25 C26 . 1.386(3) ?
C26 C27 . 1.392(3) ?
C26 C28 . 1.535(3) ?
C28 C29 . 1.526(4) ?
C28 C30 . 1.529(4) ?
C28 C31 . 1.531(3) ?
C32 C33 . 1.509(3) ?
C33 C34 . 1.391(3) ?
C33 C38 . 1.397(3) ?
C34 C35 . 1.395(3) ?
C35 C36 . 1.388(3) ?
C35 C43 . 1.516(3) ?
C36 C37 . 1.401(3) ?
C37 C38 . 1.386(3) ?
C37 C39 . 1.534(3) ?
C39 C42 . 1.531(3) ?
C39 C40 . 1.534(4) ?
C39 C41 . 1.535(3) ?
C43 C44 . 1.520(3) ?
C44 C49 . 1.388(3) ?
C44 C45 . 1.402(3) ?
C45 C46 . 1.396(3) ?
C46 C47 . 1.393(3) ?
C46 C54 . 1.522(3) ?
C47 C48 . 1.393(3) ?
C48 C49 . 1.390(3) ?
C48 C50 . 1.535(3) ?
C50 C52 . 1.523(4) ?
C50 C51 . 1.524(4) ?
C50 C53 . 1.527(4) ?
O11 C55 . 1.421(4) ?
O11 O8 3 2.719(3) ?

loop_
_geom_hbond_atom_site_label_D
_geom_hbond_atom_site_label_H
_geom_hbond_atom_site_label_A
_geom_hbond_site_symmetry_A
_geom_hbond_distance_DH
_geom_hbond_distance_HA
_geom_hbond_distance_DA
_geom_hbond_angle_DHA
_geom_hbond_publ_flag
O7 H7 O4 . .947 2.042 2.820(2) 138.2 yes
O7 H7 O6 . .947 2.144 2.630(2) 110.5 yes
O2 H2 O11 . .939 1.698 2.634(3) 175.5 yes
O11 H11 O8 3 .95(3) 1.77(3) 2.719(3) 176(3) yes

loop_
_geom_torsion_atom_site_label_1
_geom_torsion_atom_site_label_2
_geom_torsion_atom_site_label_3
_geom_torsion_atom_site_label_4
_geom_torsion_site_symmetry_4
_geom_torsion
C23 O4 O7 C7 . -85.4(2)
C3 O4 O7 C7 . 87.3(2)
C11 O1 C1 C2 . 105.5(2)
O11 O2 C2 O3 . 3.1(3)
O11 O2 C2 C1 . -175.98(16)
O1 C1 C2 O3 . .7(4)
O1 C1 C2 O2 . 179.8(2)
C23 O4 C3 C4 . 165.89(19)
O7 O4 C3 C4 . -8.5(2)
C5 O5 C4 C3 . -174.1(2)
O4 C3 C4 O5 . -69.4(3)
C34 O6 C6 C7 . -176.16(19)
O4 O7 C7 O8 . -136.8(2)
O4 O7 C7 C6 . 42.0(3)
O6 C6 C7 O8 . -169.2(2)
O6 C6 C7 O7 . 12.0(3)
C45 O9 C8 C9 . -163.65(19)
C10 O10 C9 C8 . 171.9(2)
O9 C8 C9 O10 . 72.5(3)
C1 O1 C11 C16 . -110.9(2)
C1 O1 C11 C12 . 72.1(2)
C16 C11 C12 C13 . 9.3(3)
O1 C11 C12 C13 . -173.72(19)
C16 C11 C12 C54 . -162.5(2)
O1 C11 C12 C54 . 14.5(3)
C11 C12 C13 C14 . -4.8(3)
C54 C12 C13 C14 . 166.9(2)
C12 C13 C14 C15 . -1.3(3)
C12 C13 C14 C17 . -177.5(2)
C13 C14 C15 C16 . 3.4(3)
C17 C14 C15 C16 . 179.6(2)
O1 C11 C16 C15 . 175.68(19)
C12 C11 C16 C15 . -7.3(3)
O1 C11 C16 C21 . -8.7(3)
C12 C11 C16 C21 . 168.3(2)
C14 C15 C16 C11 . .8(3)
C14 C15 C16 C21 . -174.8(2)
C13 C14 C17 C19 . 98.7(3)
C15 C14 C17 C19 . -77.3(3)
C13 C14 C17 C20 . -20.1(3)
C15 C14 C17 C20 . 163.9(2)
C13 C14 C17 C18 . -141.4(2)
C15 C14 C17 C18 . 42.6(3)
C11 C16 C21 C22 . -80.3(3)
C15 C16 C21 C22 . 95.1(2)
C16 C21 C22 C23 . 111.3(2)
C16 C21 C22 C27 . -66.9(3)
C3 O4 C23 C24 . -88.9(2)
O7 O4 C23 C24 . 83.7(2)
C3 O4 C23 C22 . 93.0(2)
O7 O4 C23 C22 . -94.4(2)
C27 C22 C23 C24 . 1.3(3)
C21 C22 C23 C24 . -177.0(2)
C27 C22 C23 O4 . 179.31(19)
C21 C22 C23 O4 . 1.0(3)
O4 C23 C24 C25 . -179.05(19)
C22 C23 C24 C25 . -1.0(3)
O4 C23 C24 C32 . -4.1(3)
C22 C23 C24 C32 . 173.9(2)
C23 C24 C25 C26 . .3(3)
C32 C24 C25 C26 . -174.7(2)
C24 C25 C26 C27 . .0(3)
C24 C25 C26 C28 . 179.7(2)
C25 C26 C27 C22 . .3(3)
C28 C26 C27 C22 . -179.4(2)
C23 C22 C27 C26 . -.9(3)
C21 C22 C27 C26 . 177.4(2)
C25 C26 C28 C29 . -7.9(3)
C27 C26 C28 C29 . 171.8(2)
C25 C26 C28 C30 . 112.3(3)
C27 C26 C28 C30 . -68.0(3)
C25 C26 C28 C31 . -128.1(2)
C27 C26 C28 C31 . 51.5(3)
C23 C24 C32 C33 . -113.2(2)
C25 C24 C32 C33 . 61.7(3)
C24 C32 C33 C34 . 78.2(3)
C24 C32 C33 C38 . -93.5(2)
C38 C33 C34 C35 . 3.0(3)
C32 C33 C34 C35 . -168.9(2)
C38 C33 C34 O6 . 179.56(18)
C32 C33 C34 O6 . 7.6(3)
C6 O6 C34 C33 . 94.2(2)
C6 O6 C34 C35 . -89.1(2)
C33 C34 C35 C36 . -2.3(3)
O6 C34 C35 C36 . -178.83(19)
C33 C34 C35 C43 . 172.2(2)
O6 C34 C35 C43 . -4.3(3)
C34 C35 C36 C37 . .5(3)
C43 C35 C36 C37 . -173.9(2)
C35 C36 C37 C38 . .4(3)
C35 C36 C37 C39 . 177.5(2)
C36 C37 C38 C33 . .3(3)
C39 C37 C38 C33 . -176.7(2)
C34 C33 C38 C37 . -2.0(3)
C32 C33 C38 C37 . 169.9(2)
C38 C37 C39 C42 . -129.5(2)
C36 C37 C39 C42 . 53.5(3)
C38 C37 C39 C40 . -8.4(3)
C36 C37 C39 C40 . 174.6(2)
C38 C37 C39 C41 . 110.3(2)
C36 C37 C39 C41 . -66.7(3)
C36 C35 C43 C44 . 97.2(2)
C34 C35 C43 C44 . -77.0(2)
C35 C43 C44 C49 . -63.4(3)
C35 C43 C44 C45 . 113.6(2)
C8 O9 C45 C46 . -98.7(2)
C8 O9 C45 C44 . 81.7(2)
C49 C44 C45 O9 . -176.3(2)
C43 C44 C45 O9 . 6.7(3)
C49 C44 C45 C46 . 4.1(3)
C43 C44 C45 C46 . -172.9(2)
O9 C45 C46 C47 . 177.1(2)
C44 C45 C46 C47 . -3.3(3)
O9 C45 C46 C54 . -5.8(3)
C44 C45 C46 C54 . 173.7(2)
C45 C46 C47 C48 . .3(3)
C54 C46 C47 C48 . -176.9(2)
C46 C47 C48 C49 . 1.9(3)
C46 C47 C48 C50 . -177.0(2)
C45 C44 C49 C48 . -1.9(3)
C43 C44 C49 C48 . 175.2(2)
C47 C48 C49 C44 . -1.0(4)
C50 C48 C49 C44 . 177.8(2)
C49 C48 C50 C52 . 164.8(3)
C47 C48 C50 C52 . -16.4(4)
C49 C48 C50 C51 . -71.6(3)
C47 C48 C50 C51 . 107.2(3)
C49 C48 C50 C53 . 46.1(3)
C47 C48 C50 C53 . -135.1(2)
C11 C12 C54 C46 . 78.9(3)
C13 C12 C54 C46 . -92.7(2)
C47 C46 C54 C12 . 58.9(3)
C45 C46 C54 C12 . -118.2(2)
C2 O2 O11 C55 . 23.6(3)
C2 O2 O11 O8 3 -156.90(17)
